data_7158117
loop_
_publ_author_name
'Li, Xue-Hong'
'Gong, Jun-Fang'
'Song, Mao-Ping'

_publ_section_title
;
 Diastereoselective synthesis of chiral 3-substituted isoindolinones
 <i>via</i> rhodium(III)-catalyzed oxidative C-H olefination/annulation.
;
_journal_issue 26
_journal_name_full 'Organic &amp; biomolecular chemistry'
_journal_page_first 5876
_journal_page_last 5887
_journal_paper_doi 10.1039/d1ob00656h
_journal_volume 19
_journal_year 2021
_chemical_absolute_configuration ad
_chemical_formula_moiety 'C16 H21 N O4 S'
_chemical_formula_sum 'C16 H21 N O4 S'
_chemical_formula_weight 323.40
_space_group_crystal_system monoclinic
_space_group_IT_number 4
_space_group_name_Hall 'P 2yb'
_space_group_name_H-M_alt 'P 1 21 1'
_atom_sites_solution_hydrogens geom
_atom_sites_solution_primary direct
_audit_creation_date 2018-04-26
_audit_creation_method
;
Olex2 1.2
(compiled 2018.04.18 svn.r3501 for OlexSys, GUI svn.r5488)
;
_audit_update_record
;
2019-12-14 deposited with the CCDC.	2021-06-02 downloaded from the CCDC.
;
_cell_angle_alpha 90
_cell_angle_beta 96.944(4)
_cell_angle_gamma 90
_cell_formula_units_Z 4
_cell_length_a 9.4481(4)
_cell_length_b 10.3898(5)
_cell_length_c 17.9970(9)
_cell_measurement_reflns_used 4229
_cell_measurement_temperature 293(2)
_cell_measurement_theta_max 70.5080
_cell_measurement_theta_min 4.2560
_cell_volume 1753.70(14)
_computing_cell_refinement
;
CrysAlisPro, Agilent Technologies,
Version 1.171.37.35 (release 13-08-2014 CrysAlis171 .NET)
(compiled Aug 13 2014,18:06:01)
;
_computing_data_collection
;
CrysAlisPro, Agilent Technologies,
Version 1.171.37.35 (release 13-08-2014 CrysAlis171 .NET)
(compiled Aug 13 2014,18:06:01)
;
_computing_data_reduction
;
CrysAlisPro, Agilent Technologies,
Version 1.171.37.35 (release 13-08-2014 CrysAlis171 .NET)
(compiled Aug 13 2014,18:06:01)
;
_computing_molecular_graphics 'Olex2 (Dolomanov et al., 2009)'
_computing_publication_material 'Olex2 (Dolomanov et al., 2009)'
_computing_structure_refinement 'ShelXL (Sheldrick, 2015)'
_computing_structure_solution 'ShelXS (Sheldrick, 2008)'
_diffrn_ambient_temperature 293(2)
_diffrn_detector 'CCD plate'
_diffrn_detector_area_resol_mean 16.2312
_diffrn_detector_type Eos
_diffrn_measured_fraction_theta_full 0.999
_diffrn_measured_fraction_theta_max 0.999
_diffrn_measurement_details
;
#__ type_ start__ end____ width___ exp.time_
  1 omega -102.00  -18.00   1.0000    1.5000
omega____ theta____ kappa____ phi______ frames
    -      -33.5000  -37.0000    0.0000 84

#__ type_ start__ end____ width___ exp.time_
  2 omega  -37.00   38.00   1.0000    1.5000
omega____ theta____ kappa____ phi______ frames
    -      -33.5000   19.0000 -180.0000 75

#__ type_ start__ end____ width___ exp.time_
  3 omega   37.00   63.00   1.0000    1.5000
omega____ theta____ kappa____ phi______ frames
    -       36.4734   57.0000   30.0000 26

#__ type_ start__ end____ width___ exp.time_
  4 omega   10.00   51.00   1.0000    1.5000
omega____ theta____ kappa____ phi______ frames
    -       36.4734   77.0000  120.0000 41

#__ type_ start__ end____ width___ exp.time_
  5 omega   -1.00   30.00   1.0000    1.5000
omega____ theta____ kappa____ phi______ frames
    -       36.4734  -99.0000    0.0000 31

#__ type_ start__ end____ width___ exp.time_
  6 omega   17.00   98.00   1.0000    1.5000
omega____ theta____ kappa____ phi______ frames
    -       36.4734   37.0000 -120.0000 81

#__ type_ start__ end____ width___ exp.time_
  7 omega   69.00  106.00   1.0000    1.5000
omega____ theta____ kappa____ phi______ frames
    -       36.4734  178.0000 -150.0000 37

#__ type_ start__ end____ width___ exp.time_
  8 omega   70.00  103.00   1.0000    1.5000
omega____ theta____ kappa____ phi______ frames
    -       36.4734   37.0000  -30.0000 33

#__ type_ start__ end____ width___ exp.time_
  9 omega   28.00   58.00   1.0000    1.5000
omega____ theta____ kappa____ phi______ frames
    -       36.4734   37.0000   30.0000 30

#__ type_ start__ end____ width___ exp.time_
 10 omega   56.00   82.00   1.0000    1.5000
omega____ theta____ kappa____ phi______ frames
    -       36.4734   77.0000  120.0000 26

#__ type_ start__ end____ width___ exp.time_
 11 omega   15.00   50.00   1.0000    1.5000
omega____ theta____ kappa____ phi______ frames
    -       36.4734   37.0000 -180.0000 35

#__ type_ start__ end____ width___ exp.time_
 12 omega   50.00   77.00   1.0000    1.5000
omega____ theta____ kappa____ phi______ frames
    -       36.4734  -99.0000    0.0000 27

#__ type_ start__ end____ width___ exp.time_
 13 omega   10.00   56.00   1.0000    1.5000
omega____ theta____ kappa____ phi______ frames
    -       36.4734   77.0000   60.0000 46

#__ type_ start__ end____ width___ exp.time_
 14 omega   18.00   45.00   1.0000    1.5000
omega____ theta____ kappa____ phi______ frames
    -       36.4734   57.0000  120.0000 27

#__ type_ start__ end____ width___ exp.time_
 15 omega   57.00  107.00   1.0000    1.5000
omega____ theta____ kappa____ phi______ frames
    -       36.4734  178.0000  -30.0000 50

#__ type_ start__ end____ width___ exp.time_
 16 omega   14.00   47.00   1.0000    1.5000
omega____ theta____ kappa____ phi______ frames
    -       36.4734   37.0000  -30.0000 33

#__ type_ start__ end____ width___ exp.time_
 17 omega   47.00   73.00   1.0000    1.5000
omega____ theta____ kappa____ phi______ frames
    -       36.4734   19.0000 -150.0000 26

#__ type_ start__ end____ width___ exp.time_
 18 omega    3.00   40.00   1.0000    1.5000
omega____ theta____ kappa____ phi______ frames
    -       36.4734   19.0000 -150.0000 37

#__ type_ start__ end____ width___ exp.time_
 19 omega   44.00   70.00   1.0000    1.5000
omega____ theta____ kappa____ phi______ frames
    -       36.4734    0.0000  -60.0000 26

#__ type_ start__ end____ width___ exp.time_
 20 omega  -31.00   -6.00   1.0000    1.5000
omega____ theta____ kappa____ phi______ frames
    -       36.4734    0.0000  -60.0000 25

#__ type_ start__ end____ width___ exp.time_
 21 omega   72.00  108.00   1.0000    1.5000
omega____ theta____ kappa____ phi______ frames
    -       36.4734    0.0000  -60.0000 36

#__ type_ start__ end____ width___ exp.time_
 22 omega   57.00   83.00   1.0000    1.5000
omega____ theta____ kappa____ phi______ frames
    -       36.4734   77.0000   30.0000 26

#__ type_ start__ end____ width___ exp.time_
 23 omega   69.00  109.00   1.0000    1.5000
omega____ theta____ kappa____ phi______ frames
    -       36.4734  178.0000  -60.0000 40

#__ type_ start__ end____ width___ exp.time_
 24 omega   79.00  112.00   1.0000   10.0000
omega____ theta____ kappa____ phi______ frames
    -      108.0000   77.0000   60.0000 33

#__ type_ start__ end____ width___ exp.time_
 25 omega   82.00  107.00   1.0000   10.0000
omega____ theta____ kappa____ phi______ frames
    -      108.0000   30.0000   30.0000 25

#__ type_ start__ end____ width___ exp.time_
 26 omega   89.00  114.00   1.0000   10.0000
omega____ theta____ kappa____ phi______ frames
    -      108.0000   45.0000   30.0000 25

#__ type_ start__ end____ width___ exp.time_
 27 omega   83.00  109.00   1.0000   10.0000
omega____ theta____ kappa____ phi______ frames
    -      108.0000   30.0000   90.0000 26

#__ type_ start__ end____ width___ exp.time_
 28 omega   89.00  115.00   1.0000   10.0000
omega____ theta____ kappa____ phi______ frames
    -      108.0000   61.0000   30.0000 26

#__ type_ start__ end____ width___ exp.time_
 29 omega   88.00  115.00   1.0000   10.0000
omega____ theta____ kappa____ phi______ frames
    -      108.0000   45.0000    0.0000 27

#__ type_ start__ end____ width___ exp.time_
 30 omega  117.00  176.00   1.0000   10.0000
omega____ theta____ kappa____ phi______ frames
    -      108.0000   77.0000  -30.0000 59

#__ type_ start__ end____ width___ exp.time_
 31 omega   91.00  117.00   1.0000   10.0000
omega____ theta____ kappa____ phi______ frames
    -      108.0000   61.0000  -30.0000 26

#__ type_ start__ end____ width___ exp.time_
 32 omega   82.00  118.00   1.0000   10.0000
omega____ theta____ kappa____ phi______ frames
    -      108.0000   30.0000  120.0000 36

#__ type_ start__ end____ width___ exp.time_
 33 omega   40.00  100.00   1.0000   10.0000
omega____ theta____ kappa____ phi______ frames
    -      108.0000 -111.0000   60.0000 60

#__ type_ start__ end____ width___ exp.time_
 34 omega   79.00  104.00   1.0000   10.0000
omega____ theta____ kappa____ phi______ frames
    -      108.0000   77.0000  -30.0000 25

#__ type_ start__ end____ width___ exp.time_
 35 omega   64.00   89.00   1.0000   10.0000
omega____ theta____ kappa____ phi______ frames
    -      108.0000  -30.0000    0.0000 25

#__ type_ start__ end____ width___ exp.time_
 36 omega   88.00  167.00   1.0000   10.0000
omega____ theta____ kappa____ phi______ frames
    -      108.0000   61.0000  120.0000 79

#__ type_ start__ end____ width___ exp.time_
 37 omega  126.00  158.00   1.0000   10.0000
omega____ theta____ kappa____ phi______ frames
    -      108.0000   77.0000   90.0000 32

#__ type_ start__ end____ width___ exp.time_
 38 omega   83.00  109.00   1.0000   10.0000
omega____ theta____ kappa____ phi______ frames
    -      108.0000   30.0000   60.0000 26

#__ type_ start__ end____ width___ exp.time_
 39 omega  120.00  156.00   1.0000   10.0000
omega____ theta____ kappa____ phi______ frames
    -      108.0000   77.0000    0.0000 36

#__ type_ start__ end____ width___ exp.time_
 40 omega  143.00  176.00   1.0000   10.0000
omega____ theta____ kappa____ phi______ frames
    -      108.0000   45.0000  150.0000 33

#__ type_ start__ end____ width___ exp.time_
 41 omega   79.00  104.00   1.0000   10.0000
omega____ theta____ kappa____ phi______ frames
    -      108.0000   77.0000    0.0000 25

#__ type_ start__ end____ width___ exp.time_
 42 omega   79.00  105.00   1.0000   10.0000
omega____ theta____ kappa____ phi______ frames
    -      108.0000   77.0000   90.0000 26

#__ type_ start__ end____ width___ exp.time_
 43 omega   38.00  106.00   1.0000   10.0000
omega____ theta____ kappa____ phi______ frames
    -      108.0000  -94.0000 -120.0000 68

#__ type_ start__ end____ width___ exp.time_
 44 omega   88.00  113.00   1.0000   10.0000
omega____ theta____ kappa____ phi______ frames
    -      108.0000   61.0000    0.0000 25

#__ type_ start__ end____ width___ exp.time_
 45 omega   89.00  115.00   1.0000   10.0000
omega____ theta____ kappa____ phi______ frames
    -      108.0000   61.0000   90.0000 26

#__ type_ start__ end____ width___ exp.time_
 46 omega  144.00  171.00   1.0000   10.0000
omega____ theta____ kappa____ phi______ frames
    -      108.0000   77.0000   30.0000 27

#__ type_ start__ end____ width___ exp.time_
 47 omega   38.00  108.00   1.0000   10.0000
omega____ theta____ kappa____ phi______ frames
    -      108.0000  -94.0000  -30.0000 70

#__ type_ start__ end____ width___ exp.time_
 48 omega   82.00  108.00   1.0000   10.0000
omega____ theta____ kappa____ phi______ frames
    -      108.0000   30.0000  150.0000 26

#__ type_ start__ end____ width___ exp.time_
 49 omega   79.00  104.00   1.0000   10.0000
omega____ theta____ kappa____ phi______ frames
    -      108.0000   77.0000   30.0000 25

#__ type_ start__ end____ width___ exp.time_
 50 omega   89.00  115.00   1.0000   10.0000
omega____ theta____ kappa____ phi______ frames
    -      108.0000   61.0000   60.0000 26

#__ type_ start__ end____ width___ exp.time_
 51 omega  121.00  176.00   1.0000   10.0000
omega____ theta____ kappa____ phi______ frames
    -      108.0000   77.0000   60.0000 55

#__ type_ start__ end____ width___ exp.time_
 52 omega   88.00  113.00   1.0000   10.0000
omega____ theta____ kappa____ phi______ frames
    -      108.0000   45.0000   60.0000 25

#__ type_ start__ end____ width___ exp.time_
 53 omega  124.00  176.00   1.0000   10.0000
omega____ theta____ kappa____ phi______ frames
    -      108.0000   45.0000   30.0000 52

#__ type_ start__ end____ width___ exp.time_
 54 omega   47.00   73.00   1.0000   10.0000
omega____ theta____ kappa____ phi______ frames
    -      108.0000  -94.0000  150.0000 26

#__ type_ start__ end____ width___ exp.time_
 55 omega   84.00  109.00   1.0000   10.0000
omega____ theta____ kappa____ phi______ frames
    -      108.0000   30.0000    0.0000 25
;
_diffrn_measurement_device 'four-circle diffractometer'
_diffrn_measurement_device_type 'Xcalibur, Eos, Gemini'
_diffrn_measurement_method '\w scans'
_diffrn_orient_matrix_UB_11 0.1572883000
_diffrn_orient_matrix_UB_12 0.0177957000
_diffrn_orient_matrix_UB_13 0.0323605000
_diffrn_orient_matrix_UB_21 0.0366156000
_diffrn_orient_matrix_UB_22 0.0393716000
_diffrn_orient_matrix_UB_23 -0.0779994000
_diffrn_orient_matrix_UB_31 -0.0298466000
_diffrn_orient_matrix_UB_32 0.1418417000
_diffrn_orient_matrix_UB_33 0.0175474000
_diffrn_radiation_monochromator graphite
_diffrn_radiation_probe x-ray
_diffrn_radiation_type CuK\a
_diffrn_radiation_wavelength 1.54184
_diffrn_reflns_av_R_equivalents 0.0322
_diffrn_reflns_av_unetI/netI 0.0362
_diffrn_reflns_Laue_measured_fraction_full 0.999
_diffrn_reflns_Laue_measured_fraction_max 0.999
_diffrn_reflns_limit_h_max 10
_diffrn_reflns_limit_h_min -11
_diffrn_reflns_limit_k_max 12
_diffrn_reflns_limit_k_min -11
_diffrn_reflns_limit_l_max 21
_diffrn_reflns_limit_l_min -20
_diffrn_reflns_number 14681
_diffrn_reflns_point_group_measured_fraction_full 0.916
_diffrn_reflns_point_group_measured_fraction_max 0.916
_diffrn_reflns_theta_full 67.079
_diffrn_reflns_theta_max 67.079
_diffrn_reflns_theta_min 4.715
_diffrn_source 'Enhance (Cu) X-ray Source'
_exptl_absorpt_coefficient_mu 1.782
_exptl_absorpt_correction_T_max 1.00000
_exptl_absorpt_correction_T_min 0.72441
_exptl_absorpt_correction_type multi-scan
_exptl_absorpt_process_details
;
CrysAlisPro, Agilent Technologies,
Version 1.171.37.35 (release 13-08-2014 CrysAlis171 .NET)
(compiled Aug 13 2014,18:06:01)
Empirical absorption correction using spherical harmonics,
 implemented in SCALE3 ABSPACK scaling algorithm.
;
_exptl_crystal_colour colourless
_exptl_crystal_colour_primary colourless
_exptl_crystal_density_diffrn 1.225
_exptl_crystal_description prism
_exptl_crystal_F_000 688
_exptl_crystal_size_max 0.19
_exptl_crystal_size_mid 0.16
_exptl_crystal_size_min 0.14
_refine_diff_density_max 0.273
_refine_diff_density_min -0.231
_refine_diff_density_rms 0.041
_refine_ls_abs_structure_details
;
 Flack x determined using 1585 quotients [(I+)-(I-)]/[(I+)+(I-)]
 (Parsons, Flack and Wagner, Acta Cryst. B69 (2013) 249-259).
;
_refine_ls_abs_structure_Flack 0.029(12)
_refine_ls_extinction_method none
_refine_ls_goodness_of_fit_ref 1.071
_refine_ls_hydrogen_treatment constr
_refine_ls_matrix_type full
_refine_ls_number_parameters 413
_refine_ls_number_reflns 5731
_refine_ls_number_restraints 3
_refine_ls_restrained_S_all 1.072
_refine_ls_R_factor_all 0.0629
_refine_ls_R_factor_gt 0.0477
_refine_ls_shift/su_max 0.000
_refine_ls_shift/su_mean 0.000
_refine_ls_structure_factor_coef Fsqd
_refine_ls_weighting_details 'w=1/[\s^2^(Fo^2^)+(0.0912P)^2^] where P=(Fo^2^+2Fc^2^)/3'
_refine_ls_weighting_scheme calc
_refine_ls_wR_factor_gt 0.1380
_refine_ls_wR_factor_ref 0.1557
_reflns_Friedel_coverage 0.729
_reflns_Friedel_fraction_full 0.823
_reflns_Friedel_fraction_max 0.823
_reflns_number_gt 4637
_reflns_number_total 5731
_reflns_threshold_expression 'I > 2\s(I)'
_cod_data_source_file d1ob00656h2.cif
_cod_data_source_block 201804235
_cod_depositor_comments 'Adding full bibliography for 7158117--7158118.cif.'
_cod_original_cell_volume 1753.69(14)
_cod_database_code 7158117
_shelx_shelxl_version_number 2014/7
_chemical_oxdiff_formula C15H15O3N2
_shelx_space_group_comment
;
The symmetry employed for this shelxl refinement is uniquely defined
by the following loop, which should always be used as a source of
symmetry information in preference to the above space-group names.
They are only intended as comments.
;
_shelx_estimated_absorpt_t_max 0.789
_shelx_estimated_absorpt_t_min 0.728
_reflns_odcompleteness_completeness 99.91
_reflns_odcompleteness_iscentric 1
_reflns_odcompleteness_theta 66.97
_olex2_refinement_description
;
1. Fixed Uiso
 At 1.2 times of:
  All C(H) groups, All C(H,H) groups
 At 1.5 times of:
  All C(H,H,H) groups
2. Restrained distances
 C11'-C12'
 1.55 with sigma of 0.02
 C17-C18
 1.55 with sigma of 0.02
3. Uiso/Uaniso restraints and constraints
Uanis(C11') = Uanis(C17)
Uanis(C12') = Uanis(C18)
4. Others
 Sof(C17)=Sof(H17A)=Sof(H17B)=Sof(C18)=Sof(H18A)=Sof(H18B)=Sof(H18C)=1-FVAR(1)
 Sof(C11')=Sof(H11A)=Sof(H11B)=Sof(C12')=Sof(H12A)=Sof(H12B)=Sof(H12C)=FVAR(1)
5.a Ternary CH refined with riding coordinates:
 C8(H8), C8'(H8')
5.b Secondary CH2 refined with riding coordinates:
 C9(H9A,H9B), C11(H11C,H11D), C9'(H9'A,H9'B), C11'(H11A,H11B), C17(H17A,H17B)
5.c Aromatic/amide H refined with riding coordinates:
 C1(H1), C2(H2), C3(H3), C4(H4), C1'(H1'), C2'(H2'), C3'(H3'), C4'(H4')
5.d Idealised Me refined as rotating group:
 C12(H12D,H12E,H12F), C14(H14D,H14E,H14F), C15(H15D,H15E,H15F), C16(H16D,H16E,
 H16F), C12'(H12A,H12B,H12C), C14'(H14A,H14B,H14C), C15'(H15A,H15B,H15C),
 C16'(H16A,H16B,H16C), C18(H18A,H18B,H18C)
;
_olex2_submission_special_instructions 'No special instructions were received'

loop_
_space_group_symop_operation_xyz
'x, y, z'
'-x, y+1/2, -z'

loop_
_atom_site_label
_atom_site_type_symbol
_atom_site_fract_x
_atom_site_fract_y
_atom_site_fract_z
_atom_site_U_iso_or_equiv
_atom_site_adp_type
_atom_site_occupancy
_atom_site_site_symmetry_order
_atom_site_calc_flag
_atom_site_refinement_flags_posn
_atom_site_refinement_flags_adp
_atom_site_refinement_flags_occupancy
_atom_site_disorder_assembly
_atom_site_disorder_group
C1 C 0.4299(6) 0.6092(7) 0.3359(3) 0.0885(18) Uani 1 1 d . . . . .
H1 H 0.4666 0.5472 0.3062 0.106 Uiso 1 1 calc R . . . .
C2 C 0.3016(6) 0.6720(8) 0.3124(3) 0.099(2) Uani 1 1 d . . . . .
H2 H 0.2519 0.6528 0.2660 0.119 Uiso 1 1 calc R . . . .
C3 C 0.2489(6) 0.7615(9) 0.3573(4) 0.100(2) Uani 1 1 d . . . . .
H3 H 0.1626 0.8013 0.3408 0.120 Uiso 1 1 calc R . . . .
C4 C 0.3187(5) 0.7948(7) 0.4261(3) 0.0838(15) Uani 1 1 d . . . . .
H4 H 0.2813 0.8561 0.4560 0.101 Uiso 1 1 calc R . . . .
C5 C 0.4473(5) 0.7336(5) 0.4493(3) 0.0699(12) Uani 1 1 d . . . . .
C6 C 0.5002(5) 0.6429(6) 0.4051(2) 0.0727(12) Uani 1 1 d . . . . .
C7 C 0.6381(5) 0.5951(5) 0.4421(3) 0.0699(12) Uani 1 1 d . . . . .
C8 C 0.5489(4) 0.7577(5) 0.5192(3) 0.0653(11) Uani 1 1 d . . . . .
H8 H 0.5860 0.8455 0.5170 0.078 Uiso 1 1 calc R . . . .
C9 C 0.4880(5) 0.7412(6) 0.5935(3) 0.0716(12) Uani 1 1 d . . . . .
H9A H 0.5612 0.7641 0.6339 0.086 Uiso 1 1 calc R . . . .
H9B H 0.4097 0.8013 0.5948 0.086 Uiso 1 1 calc R . . . .
C10 C 0.4354(5) 0.6086(6) 0.6079(3) 0.0737(13) Uani 1 1 d . . . . .
C11 C 0.3868(11) 0.4616(11) 0.7037(5) 0.142(4) Uani 1 1 d . . . . .
H11C H 0.3889 0.4003 0.6632 0.170 Uiso 1 1 calc R . . . .
H11D H 0.4531 0.4328 0.7458 0.170 Uiso 1 1 calc R . . . .
C12 C 0.2427(12) 0.4696(12) 0.7255(6) 0.160(4) Uani 1 1 d . . . . .
H12D H 0.1762 0.4883 0.6822 0.240 Uiso 1 1 calc GR . . . .
H12E H 0.2392 0.5368 0.7618 0.240 Uiso 1 1 calc GR . . . .
H12F H 0.2182 0.3891 0.7467 0.240 Uiso 1 1 calc GR . . . .
C13 C 0.9221(5) 0.7859(6) 0.5569(3) 0.0795(14) Uani 1 1 d . . . . .
C14 C 0.9268(7) 0.8094(9) 0.4745(4) 0.115(2) Uani 1 1 d . . . . .
H14D H 0.9599 0.7332 0.4519 0.173 Uiso 1 1 calc GR . . . .
H14E H 0.9906 0.8794 0.4682 0.173 Uiso 1 1 calc GR . . . .
H14F H 0.8330 0.8306 0.4511 0.173 Uiso 1 1 calc GR . . . .
C15 C 1.0694(6) 0.7475(8) 0.5967(5) 0.119(3) Uani 1 1 d . . . . .
H15D H 1.0625 0.7318 0.6487 0.179 Uiso 1 1 calc GR . . . .
H15E H 1.1361 0.8159 0.5921 0.179 Uiso 1 1 calc GR . . . .
H15F H 1.1017 0.6708 0.5742 0.179 Uiso 1 1 calc GR . . . .
C16 C 0.8613(7) 0.8983(7) 0.5961(5) 0.108(2) Uani 1 1 d . . . . .
H16D H 0.7759 0.9280 0.5668 0.162 Uiso 1 1 calc GR . . . .
H16E H 0.9300 0.9668 0.6018 0.162 Uiso 1 1 calc GR . . . .
H16F H 0.8396 0.8715 0.6444 0.162 Uiso 1 1 calc GR . . . .
N1 N 0.6651(3) 0.6661(4) 0.5076(2) 0.0652(9) Uani 1 1 d . . . . .
O1 O 0.7158(4) 0.5148(5) 0.4208(2) 0.0887(11) Uani 1 1 d . . . . .
O2 O 0.7814(4) 0.6319(5) 0.6423(2) 0.0944(12) Uani 1 1 d . . . . .
O3 O 0.4014(5) 0.5303(4) 0.5613(2) 0.0931(12) Uani 1 1 d . . . . .
O4 O 0.4285(6) 0.5909(6) 0.6793(2) 0.1179(17) Uani 1 1 d . . . . .
S1 S 0.81826(11) 0.63663(12) 0.56527(7) 0.0703(4) Uani 1 1 d . . . . .
C1' C -0.0843(6) 0.6750(6) -0.1654(3) 0.0820(15) Uani 1 1 d . . . . .
H1' H -0.0507 0.6131 -0.1962 0.098 Uiso 1 1 calc R . . . .
C2' C -0.2133(6) 0.7364(8) -0.1857(3) 0.094(2) Uani 1 1 d . . . . .
H2' H -0.2682 0.7152 -0.2304 0.113 Uiso 1 1 calc R . . . .
C3' C -0.2601(6) 0.8285(8) -0.1399(3) 0.0909(17) Uani 1 1 d . . . . .
H3' H -0.3468 0.8689 -0.1545 0.109 Uiso 1 1 calc R . . . .
C4' C -0.1832(5) 0.8632(6) -0.0729(3) 0.0789(14) Uani 1 1 d . . . . .
H4' H -0.2164 0.9262 -0.0426 0.095 Uiso 1 1 calc R . . . .
C5' C -0.0552(4) 0.8011(5) -0.0524(3) 0.0654(11) Uani 1 1 d . . . . .
C6' C -0.0069(5) 0.7084(5) -0.0980(2) 0.0663(11) Uani 1 1 d . . . . .
C7' C 0.1327(5) 0.6601(5) -0.0643(3) 0.0653(11) Uani 1 1 d . . . . .
C8' C 0.0524(4) 0.8235(5) 0.0152(3) 0.0632(10) Uani 1 1 d . . . . .
H8' H 0.0905 0.9107 0.0117 0.076 Uiso 1 1 calc R . . . .
C9' C -0.0019(5) 0.8100(5) 0.0914(3) 0.0662(11) Uani 1 1 d . . . . .
H9'A H 0.0747 0.8325 0.1301 0.079 Uiso 1 1 calc R . . . .
H9'B H -0.0785 0.8713 0.0942 0.079 Uiso 1 1 calc R . . . .
C10' C -0.0549(5) 0.6793(5) 0.1075(3) 0.0696(12) Uani 1 1 d . . . . .
C11' C -0.0828(14) 0.5308(16) 0.2103(7) 0.116(4) Uani 0.736(17) 1 d D . P A 1
H11A H -0.0693 0.4657 0.1732 0.139 Uiso 0.736(17) 1 calc R . P A 1
H11B H -0.0177 0.5134 0.2551 0.139 Uiso 0.736(17) 1 calc R . P A 1
C12' C -0.2324(18) 0.5302(18) 0.2276(10) 0.163(7) Uani 0.736(17) 1 d D . P A 1
H12A H -0.2441 0.5952 0.2643 0.244 Uiso 0.736(17) 1 calc GR . P A 1
H12B H -0.2543 0.4474 0.2470 0.244 Uiso 0.736(17) 1 calc GR . P A 1
H12C H -0.2955 0.5475 0.1828 0.244 Uiso 0.736(17) 1 calc GR . P A 1
C13' C 0.4234(5) 0.8489(6) 0.0492(4) 0.0817(15) Uani 1 1 d . . . . .
C14' C 0.4210(7) 0.8790(8) -0.0333(4) 0.107(2) Uani 1 1 d . . . . .
H14A H 0.4416 0.8023 -0.0597 0.160 Uiso 1 1 calc GR . . . .
H14B H 0.4914 0.9434 -0.0397 0.160 Uiso 1 1 calc GR . . . .
H14C H 0.3283 0.9106 -0.0528 0.160 Uiso 1 1 calc GR . . . .
C15' C 0.5729(5) 0.8065(7) 0.0846(5) 0.104(2) Uani 1 1 d . . . . .
H15A H 0.5698 0.7849 0.1362 0.156 Uiso 1 1 calc GR . . . .
H15B H 0.6394 0.8755 0.0812 0.156 Uiso 1 1 calc GR . . . .
H15C H 0.6027 0.7326 0.0584 0.156 Uiso 1 1 calc GR . . . .
C16' C 0.3679(7) 0.9563(8) 0.0935(5) 0.116(3) Uani 1 1 d . . . . .
H16A H 0.2820 0.9902 0.0666 0.174 Uiso 1 1 calc GR . . . .
H16B H 0.4382 1.0232 0.1010 0.174 Uiso 1 1 calc GR . . . .
H16C H 0.3481 0.9240 0.1411 0.174 Uiso 1 1 calc GR . . . .
C17 C -0.152(5) 0.551(5) 0.1915(17) 0.116(4) Uani 0.264(17) 1 d D . P A 2
H17A H -0.1089 0.4694 0.1806 0.139 Uiso 0.264(17) 1 calc R . P A 2
H17B H -0.2446 0.5592 0.1623 0.139 Uiso 0.264(17) 1 calc R . P A 2
C18 C -0.159(6) 0.569(5) 0.274(2) 0.163(7) Uani 0.264(17) 1 d D . P A 2
H18A H -0.0680 0.5996 0.2973 0.244 Uiso 0.264(17) 1 calc GR . P A 2
H18B H -0.1811 0.4889 0.2958 0.244 Uiso 0.264(17) 1 calc GR . P A 2
H18C H -0.2309 0.6315 0.2810 0.244 Uiso 0.264(17) 1 calc GR . P A 2
N1' N 0.1654(3) 0.7311(4) 0.0005(2) 0.0637(9) Uani 1 1 d . . . . .
O1' O 0.2070(4) 0.5787(4) -0.0872(2) 0.0839(10) Uani 1 1 d . . . . .
O2' O 0.2897(5) 0.6874(6) 0.1329(2) 0.1055(15) Uani 1 1 d . . . . .
O3' O -0.0943(5) 0.5984(4) 0.0626(2) 0.0867(11) Uani 1 1 d . . . . .
O4' O -0.0565(6) 0.6629(6) 0.1806(2) 0.1133(16) Uani 1 1 d . . . . .
S1' S 0.32066(11) 0.69806(11) 0.05588(7) 0.0704(4) Uani 1 1 d . . . . .

loop_
_atom_site_aniso_label
_atom_site_aniso_U_11
_atom_site_aniso_U_22
_atom_site_aniso_U_33
_atom_site_aniso_U_23
_atom_site_aniso_U_13
_atom_site_aniso_U_12
C1 0.085(3) 0.112(5) 0.070(3) -0.006(3) 0.016(2) -0.027(3)
C2 0.086(4) 0.137(7) 0.073(3) 0.010(3) -0.004(3) -0.032(4)
C3 0.075(3) 0.131(6) 0.090(4) 0.020(4) -0.005(3) -0.006(4)
C4 0.067(3) 0.087(4) 0.095(3) 0.010(3) 0.000(2) 0.001(3)
C5 0.059(2) 0.076(3) 0.075(3) 0.006(2) 0.0102(19) -0.009(2)
C6 0.065(2) 0.089(4) 0.066(2) 0.005(2) 0.0160(18) -0.016(3)
C7 0.065(2) 0.074(3) 0.074(3) -0.001(2) 0.022(2) -0.009(2)
C8 0.055(2) 0.061(3) 0.080(3) -0.003(2) 0.0055(18) 0.002(2)
C9 0.061(2) 0.083(4) 0.070(3) -0.013(2) 0.0051(18) 0.011(2)
C10 0.064(2) 0.086(4) 0.073(3) 0.004(3) 0.015(2) 0.009(2)
C11 0.189(10) 0.140(8) 0.101(5) 0.031(5) 0.038(6) -0.012(7)
C12 0.183(10) 0.147(9) 0.163(8) 0.043(7) 0.070(8) -0.006(8)
C13 0.052(2) 0.066(3) 0.119(4) 0.009(3) 0.006(2) -0.009(2)
C14 0.089(4) 0.120(6) 0.140(6) 0.019(5) 0.030(4) -0.027(4)
C15 0.055(3) 0.106(6) 0.189(8) 0.012(5) -0.015(3) -0.010(3)
C16 0.077(3) 0.080(4) 0.160(7) -0.019(4) -0.010(4) -0.012(3)
N1 0.0513(17) 0.066(3) 0.079(2) -0.0022(18) 0.0094(15) 0.0025(16)
O1 0.082(2) 0.094(3) 0.093(2) -0.020(2) 0.0257(19) 0.002(2)
O2 0.083(2) 0.113(3) 0.085(2) 0.014(2) 0.0010(17) -0.008(2)
O3 0.121(3) 0.078(3) 0.083(2) -0.006(2) 0.021(2) -0.018(2)
O4 0.155(4) 0.127(4) 0.076(2) 0.005(2) 0.033(3) -0.016(4)
S1 0.0551(6) 0.0647(8) 0.0904(7) 0.0024(6) 0.0054(5) 0.0004(5)
C1' 0.082(3) 0.097(5) 0.069(3) -0.008(3) 0.016(2) -0.015(3)
C2' 0.086(3) 0.127(6) 0.067(3) 0.008(3) -0.003(2) -0.011(4)
C3' 0.072(3) 0.114(5) 0.084(3) 0.010(3) 0.001(2) 0.008(3)
C4' 0.069(3) 0.081(4) 0.085(3) 0.001(3) 0.007(2) 0.007(2)
C5' 0.058(2) 0.066(3) 0.073(3) 0.005(2) 0.0129(18) -0.006(2)
C6' 0.062(2) 0.070(3) 0.068(2) 0.004(2) 0.0140(18) -0.010(2)
C7' 0.064(2) 0.063(3) 0.072(2) -0.002(2) 0.0206(19) -0.007(2)
C8' 0.056(2) 0.053(2) 0.080(3) -0.002(2) 0.0084(18) -0.0006(19)
C9' 0.062(2) 0.063(3) 0.071(3) -0.012(2) 0.0031(18) 0.006(2)
C10' 0.062(2) 0.075(4) 0.073(3) -0.004(2) 0.0123(19) 0.005(2)
C11' 0.120(10) 0.136(10) 0.094(7) 0.018(6) 0.018(6) -0.020(9)
C12' 0.196(17) 0.150(14) 0.157(14) 0.014(11) 0.086(13) -0.029(12)
C13' 0.051(2) 0.070(3) 0.122(4) -0.001(3) 0.003(2) -0.010(2)
C14' 0.080(3) 0.111(6) 0.130(5) 0.024(4) 0.018(3) -0.024(4)
C15' 0.059(3) 0.087(5) 0.160(6) -0.013(4) -0.009(3) -0.003(3)
C16' 0.080(4) 0.081(5) 0.180(7) -0.031(5) -0.012(4) 0.000(3)
C17 0.120(10) 0.136(10) 0.094(7) 0.018(6) 0.018(6) -0.020(9)
C18 0.196(17) 0.150(14) 0.157(14) 0.014(11) 0.086(13) -0.029(12)
N1' 0.0502(17) 0.060(2) 0.081(2) -0.0018(17) 0.0093(15) -0.0007(15)
O1' 0.080(2) 0.083(3) 0.091(2) -0.015(2) 0.0211(17) 0.0080(19)
O2' 0.091(3) 0.135(4) 0.089(2) 0.024(3) 0.0016(19) 0.000(3)
O3' 0.108(3) 0.065(2) 0.088(2) -0.0053(19) 0.0197(19) -0.016(2)
O4' 0.155(4) 0.110(4) 0.081(2) -0.001(2) 0.036(2) -0.030(3)
S1' 0.0572(7) 0.0610(8) 0.0919(8) 0.0051(6) 0.0047(5) 0.0019(5)

loop_
_atom_type_symbol
_atom_type_description
_atom_type_scat_dispersion_real
_atom_type_scat_dispersion_imag
_atom_type_scat_source
C C 0.0181 0.0091 'International Tables Vol C Tables 4.2.6.8 and 6.1.1.4'
H H 0.0000 0.0000 'International Tables Vol C Tables 4.2.6.8 and 6.1.1.4'
N N 0.0311 0.0180 'International Tables Vol C Tables 4.2.6.8 and 6.1.1.4'
O O 0.0492 0.0322 'International Tables Vol C Tables 4.2.6.8 and 6.1.1.4'
S S 0.3331 0.5567 'International Tables Vol C Tables 4.2.6.8 and 6.1.1.4'

loop_
_geom_angle_atom_site_label_1
_geom_angle_atom_site_label_2
_geom_angle_atom_site_label_3
_geom_angle
_geom_angle_site_symmetry_1
_geom_angle_site_symmetry_3
_geom_angle_publ_flag
C2 C1 H1 121.4 . . ?
C6 C1 H1 121.4 . . ?
C6 C1 C2 117.3(6) . . ?
C1 C2 H2 119.8 . . ?
C3 C2 C1 120.3(6) . . ?
C3 C2 H2 119.8 . . ?
C2 C3 H3 118.8 . . ?
C2 C3 C4 122.3(6) . . ?
C4 C3 H3 118.8 . . ?
C3 C4 H4 121.2 . . ?
C3 C4 C5 117.5(6) . . ?
C5 C4 H4 121.2 . . ?
C4 C5 C8 128.2(5) . . ?
C6 C5 C4 120.6(5) . . ?
C6 C5 C8 111.1(4) . . ?
C1 C6 C7 128.6(6) . . ?
C5 C6 C1 122.0(5) . . ?
C5 C6 C7 109.5(4) . . ?
N1 C7 C6 105.5(4) . . ?
O1 C7 C6 128.9(5) . . ?
O1 C7 N1 125.6(5) . . ?
C5 C8 H8 108.4 . . ?
C5 C8 C9 116.3(4) . . ?
C9 C8 H8 108.4 . . ?
N1 C8 C5 100.5(4) . . ?
N1 C8 H8 108.4 . . ?
N1 C8 C9 114.5(4) . . ?
C8 C9 H9A 108.5 . . ?
C8 C9 H9B 108.5 . . ?
H9A C9 H9B 107.5 . . ?
C10 C9 C8 114.9(4) . . ?
C10 C9 H9A 108.5 . . ?
C10 C9 H9B 108.5 . . ?
O3 C10 C9 125.3(5) . . ?
O3 C10 O4 123.8(6) . . ?
O4 C10 C9 110.9(5) . . ?
H11C C11 H11D 108.4 . . ?
C12 C11 H11C 110.0 . . ?
C12 C11 H11D 110.0 . . ?
C12 C11 O4 108.4(9) . . ?
O4 C11 H11C 110.0 . . ?
O4 C11 H11D 110.0 . . ?
C11 C12 H12D 109.5 . . ?
C11 C12 H12E 109.5 . . ?
C11 C12 H12F 109.5 . . ?
H12D C12 H12E 109.5 . . ?
H12D C12 H12F 109.5 . . ?
H12E C12 H12F 109.5 . . ?
C14 C13 C15 111.6(6) . . ?
C14 C13 C16 113.0(6) . . ?
C14 C13 S1 107.2(5) . . ?
C15 C13 S1 101.7(4) . . ?
C16 C13 C15 110.8(6) . . ?
C16 C13 S1 112.0(4) . . ?
C13 C14 H14D 109.5 . . ?
C13 C14 H14E 109.5 . . ?
C13 C14 H14F 109.5 . . ?
H14D C14 H14E 109.5 . . ?
H14D C14 H14F 109.5 . . ?
H14E C14 H14F 109.5 . . ?
C13 C15 H15D 109.5 . . ?
C13 C15 H15E 109.5 . . ?
C13 C15 H15F 109.5 . . ?
H15D C15 H15E 109.5 . . ?
H15D C15 H15F 109.5 . . ?
H15E C15 H15F 109.5 . . ?
C13 C16 H16D 109.5 . . ?
C13 C16 H16E 109.5 . . ?
C13 C16 H16F 109.5 . . ?
H16D C16 H16E 109.5 . . ?
H16D C16 H16F 109.5 . . ?
H16E C16 H16F 109.5 . . ?
C7 N1 C8 113.4(4) . . ?
C7 N1 S1 118.5(3) . . ?
C8 N1 S1 128.0(3) . . ?
C10 O4 C11 117.8(6) . . ?
N1 S1 C13 102.7(2) . . ?
O2 S1 C13 107.1(3) . . ?
O2 S1 N1 107.5(2) . . ?
C2' C1' H1' 121.0 . . ?
C6' C1' H1' 121.0 . . ?
C6' C1' C2' 118.1(6) . . ?
C1' C2' H2' 120.0 . . ?
C3' C2' C1' 120.0(5) . . ?
C3' C2' H2' 120.0 . . ?
C2' C3' H3' 118.8 . . ?
C2' C3' C4' 122.3(6) . . ?
C4' C3' H3' 118.8 . . ?
C3' C4' H4' 121.2 . . ?
C3' C4' C5' 117.6(6) . . ?
C5' C4' H4' 121.2 . . ?
C4' C5' C8' 128.8(5) . . ?
C6' C5' C4' 120.6(5) . . ?
C6' C5' C8' 110.5(4) . . ?
C1' C6' C7' 128.9(5) . . ?
C5' C6' C1' 121.3(5) . . ?
C5' C6' C7' 109.7(4) . . ?
N1' C7' C6' 105.3(4) . . ?
O1' C7' C6' 129.1(5) . . ?
O1' C7' N1' 125.6(5) . . ?
C5' C8' H8' 108.0 . . ?
C5' C8' C9' 116.4(4) . . ?
C9' C8' H8' 108.0 . . ?
N1' C8' C5' 100.7(4) . . ?
N1' C8' H8' 108.0 . . ?
N1' C8' C9' 115.3(4) . . ?
C8' C9' H9'A 108.6 . . ?
C8' C9' H9'B 108.6 . . ?
H9'A C9' H9'B 107.6 . . ?
C10' C9' C8' 114.6(4) . . ?
C10' C9' H9'A 108.6 . . ?
C10' C9' H9'B 108.6 . . ?
O3' C10' C9' 126.5(4) . . ?
O3' C10' O4' 122.7(5) . . ?
O4' C10' C9' 110.8(5) . . ?
H11A C11' H11B 108.6 . . ?
C12' C11' H11A 110.5 . . ?
C12' C11' H11B 110.5 . . ?
C12' C11' O4' 106.4(12) . . ?
O4' C11' H11A 110.5 . . ?
O4' C11' H11B 110.5 . . ?
C11' C12' H12A 109.5 . . ?
C11' C12' H12B 109.5 . . ?
C11' C12' H12C 109.5 . . ?
H12A C12' H12B 109.5 . . ?
H12A C12' H12C 109.5 . . ?
H12B C12' H12C 109.5 . . ?
C14' C13' C15' 111.6(5) . . ?
C14' C13' S1' 107.0(4) . . ?
C15' C13' S1' 101.1(4) . . ?
C16' C13' C14' 113.7(6) . . ?
C16' C13' C15' 110.7(6) . . ?
C16' C13' S1' 112.0(4) . . ?
C13' C14' H14A 109.5 . . ?
C13' C14' H14B 109.5 . . ?
C13' C14' H14C 109.5 . . ?
H14A C14' H14B 109.5 . . ?
H14A C14' H14C 109.5 . . ?
H14B C14' H14C 109.5 . . ?
C13' C15' H15A 109.5 . . ?
C13' C15' H15B 109.5 . . ?
C13' C15' H15C 109.5 . . ?
H15A C15' H15B 109.5 . . ?
H15A C15' H15C 109.5 . . ?
H15B C15' H15C 109.5 . . ?
C13' C16' H16A 109.5 . . ?
C13' C16' H16B 109.5 . . ?
C13' C16' H16C 109.5 . . ?
H16A C16' H16B 109.5 . . ?
H16A C16' H16C 109.5 . . ?
H16B C16' H16C 109.5 . . ?
H17A C17 H17B 109.9 . . ?
C18 C17 H17A 112.3 . . ?
C18 C17 H17B 112.3 . . ?
O4' C17 H17A 112.3 . . ?
O4' C17 H17B 112.3 . . ?
O4' C17 C18 97(3) . . ?
C17 C18 H18A 109.5 . . ?
C17 C18 H18B 109.5 . . ?
C17 C18 H18C 109.5 . . ?
H18A C18 H18B 109.5 . . ?
H18A C18 H18C 109.5 . . ?
H18B C18 H18C 109.5 . . ?
C7' N1' C8' 113.8(4) . . ?
C7' N1' S1' 118.3(3) . . ?
C8' N1' S1' 127.8(3) . . ?
C10' O4' C11' 119.5(7) . . ?
C10' O4' C17 108.0(12) . . ?
N1' S1' C13' 102.2(2) . . ?
O2' S1' C13' 107.1(3) . . ?
O2' S1' N1' 108.3(2) . . ?

loop_
_geom_bond_atom_site_label_1
_geom_bond_atom_site_label_2
_geom_bond_distance
_geom_bond_site_symmetry_2
_geom_bond_publ_flag
C1 H1 0.9300 . ?
C1 C2 1.396(9) . ?
C1 C6 1.384(7) . ?
C2 H2 0.9300 . ?
C2 C3 1.366(11) . ?
C3 H3 0.9300 . ?
C3 C4 1.374(9) . ?
C4 H4 0.9300 . ?
C4 C5 1.391(7) . ?
C5 C6 1.366(8) . ?
C5 C8 1.509(6) . ?
C6 C7 1.476(7) . ?
C7 N1 1.387(6) . ?
C7 O1 1.205(7) . ?
C8 H8 0.9800 . ?
C8 C9 1.528(6) . ?
C8 N1 1.487(6) . ?
C9 H9A 0.9700 . ?
C9 H9B 0.9700 . ?
C9 C10 1.497(8) . ?
C10 O3 1.185(7) . ?
C10 O4 1.308(7) . ?
C11 H11C 0.9700 . ?
C11 H11D 0.9700 . ?
C11 C12 1.464(13) . ?
C11 O4 1.482(11) . ?
C12 H12D 0.9600 . ?
C12 H12E 0.9600 . ?
C12 H12F 0.9600 . ?
C13 C14 1.508(9) . ?
C13 C15 1.539(7) . ?
C13 C16 1.513(10) . ?
C13 S1 1.851(5) . ?
C14 H14D 0.9600 . ?
C14 H14E 0.9600 . ?
C14 H14F 0.9600 . ?
C15 H15D 0.9600 . ?
C15 H15E 0.9600 . ?
C15 H15F 0.9600 . ?
C16 H16D 0.9600 . ?
C16 H16E 0.9600 . ?
C16 H16F 0.9600 . ?
N1 S1 1.704(4) . ?
O2 S1 1.471(4) . ?
C1' H1' 0.9300 . ?
C1' C2' 1.385(8) . ?
C1' C6' 1.382(7) . ?
C2' H2' 0.9300 . ?
C2' C3' 1.370(10) . ?
C3' H3' 0.9300 . ?
C3' C4' 1.378(8) . ?
C4' H4' 0.9300 . ?
C4' C5' 1.382(7) . ?
C5' C6' 1.378(7) . ?
C5' C8' 1.507(6) . ?
C6' C7' 1.472(7) . ?
C7' N1' 1.384(6) . ?
C7' O1' 1.203(6) . ?
C8' H8' 0.9800 . ?
C8' C9' 1.528(6) . ?
C8' N1' 1.484(6) . ?
C9' H9'A 0.9700 . ?
C9' H9'B 0.9700 . ?
C9' C10' 1.487(8) . ?
C10' O3' 1.195(6) . ?
C10' O4' 1.327(6) . ?
C11' H11A 0.9700 . ?
C11' H11B 0.9700 . ?
C11' C12' 1.483(17) . ?
C11' O4' 1.504(16) . ?
C12' H12A 0.9600 . ?
C12' H12B 0.9600 . ?
C12' H12C 0.9600 . ?
C13' C14' 1.514(9) . ?
C13' C15' 1.543(7) . ?
C13' C16' 1.502(10) . ?
C13' S1' 1.855(6) . ?
C14' H14A 0.9600 . ?
C14' H14B 0.9600 . ?
C14' H14C 0.9600 . ?
C15' H15A 0.9600 . ?
C15' H15B 0.9600 . ?
C15' H15C 0.9600 . ?
C16' H16A 0.9600 . ?
C16' H16B 0.9600 . ?
C16' H16C 0.9600 . ?
C17 H17A 0.9700 . ?
C17 H17B 0.9700 . ?
C17 C18 1.50(3) . ?
C17 O4' 1.50(5) . ?
C18 H18A 0.9600 . ?
C18 H18B 0.9600 . ?
C18 H18C 0.9600 . ?
N1' S1' 1.705(4) . ?
O2' S1' 1.455(4) . ?

loop_
_geom_torsion_atom_site_label_1
_geom_torsion_atom_site_label_2
_geom_torsion_atom_site_label_3
_geom_torsion_atom_site_label_4
_geom_torsion
_geom_torsion_site_symmetry_1
_geom_torsion_site_symmetry_2
_geom_torsion_site_symmetry_3
_geom_torsion_site_symmetry_4
_geom_torsion_publ_flag
C1 C2 C3 C4 0.8(11) . . . . ?
C1 C6 C7 N1 175.8(5) . . . . ?
C1 C6 C7 O1 -2.1(9) . . . . ?
C2 C1 C6 C5 0.2(8) . . . . ?
C2 C1 C6 C7 -178.1(5) . . . . ?
C2 C3 C4 C5 -0.1(10) . . . . ?
C3 C4 C5 C6 -0.6(8) . . . . ?
C3 C4 C5 C8 175.9(5) . . . . ?
C4 C5 C6 C1 0.5(8) . . . . ?
C4 C5 C6 C7 179.1(5) . . . . ?
C4 C5 C8 C9 58.5(7) . . . . ?
C4 C5 C8 N1 -177.3(5) . . . . ?
C5 C6 C7 N1 -2.7(6) . . . . ?
C5 C6 C7 O1 179.5(5) . . . . ?
C5 C8 C9 C10 61.6(6) . . . . ?
C5 C8 N1 C7 -1.2(5) . . . . ?
C5 C8 N1 S1 -178.8(3) . . . . ?
C6 C1 C2 C3 -0.9(9) . . . . ?
C6 C5 C8 C9 -124.7(5) . . . . ?
C6 C5 C8 N1 -0.6(5) . . . . ?
C6 C7 N1 C8 2.4(5) . . . . ?
C6 C7 N1 S1 -179.7(3) . . . . ?
C7 N1 S1 C13 111.7(4) . . . . ?
C7 N1 S1 O2 -135.6(4) . . . . ?
C8 C5 C6 C1 -176.5(5) . . . . ?
C8 C5 C6 C7 2.0(6) . . . . ?
C8 C9 C10 O3 -21.8(7) . . . . ?
C8 C9 C10 O4 159.7(4) . . . . ?
C8 N1 S1 C13 -70.8(4) . . . . ?
C8 N1 S1 O2 41.9(5) . . . . ?
C9 C8 N1 C7 124.2(4) . . . . ?
C9 C8 N1 S1 -53.5(6) . . . . ?
C9 C10 O4 C11 -176.3(6) . . . . ?
C12 C11 O4 C10 -108.4(9) . . . . ?
C14 C13 S1 N1 -52.4(5) . . . . ?
C14 C13 S1 O2 -165.4(4) . . . . ?
C15 C13 S1 N1 -169.6(5) . . . . ?
C15 C13 S1 O2 77.4(5) . . . . ?
C16 C13 S1 N1 72.0(5) . . . . ?
C16 C13 S1 O2 -41.0(5) . . . . ?
N1 C8 C9 C10 -55.0(5) . . . . ?
O1 C7 N1 C8 -179.7(5) . . . . ?
O1 C7 N1 S1 -1.8(7) . . . . ?
O3 C10 O4 C11 5.2(10) . . . . ?
C1' C2' C3' C4' -0.3(10) . . . . ?
C1' C6' C7' N1' 176.1(5) . . . . ?
C1' C6' C7' O1' -2.5(9) . . . . ?
C2' C1' C6' C5' -0.8(8) . . . . ?
C2' C1' C6' C7' -178.8(5) . . . . ?
C2' C3' C4' C5' -0.3(10) . . . . ?
C3' C4' C5' C6' 0.3(8) . . . . ?
C3' C4' C5' C8' 177.1(5) . . . . ?
C4' C5' C6' C1' 0.2(8) . . . . ?
C4' C5' C6' C7' 178.6(4) . . . . ?
C4' C5' C8' C9' 57.6(7) . . . . ?
C4' C5' C8' N1' -177.0(5) . . . . ?
C5' C6' C7' N1' -2.1(5) . . . . ?
C5' C6' C7' O1' 179.3(5) . . . . ?
C5' C8' C9' C10' 62.3(6) . . . . ?
C5' C8' N1' C7' -1.4(5) . . . . ?
C5' C8' N1' S1' -177.4(3) . . . . ?
C6' C1' C2' C3' 0.8(9) . . . . ?
C6' C5' C8' C9' -125.4(4) . . . . ?
C6' C5' C8' N1' 0.1(5) . . . . ?
C6' C7' N1' C8' 2.2(5) . . . . ?
C6' C7' N1' S1' 178.6(3) . . . . ?
C7' N1' S1' C13' 114.7(4) . . . . ?
C7' N1' S1' O2' -132.5(4) . . . . ?
C8' C5' C6' C1' -177.1(4) . . . . ?
C8' C5' C6' C7' 1.2(5) . . . . ?
C8' C9' C10' O3' -21.5(7) . . . . ?
C8' C9' C10' O4' 159.9(4) . . . . ?
C8' N1' S1' C13' -69.4(4) . . . . ?
C8' N1' S1' O2' 43.4(5) . . . . ?
C9' C8' N1' C7' 124.7(4) . . . . ?
C9' C8' N1' S1' -51.3(5) . . . . ?
C9' C10' O4' C11' -169.8(7) . . . . ?
C9' C10' O4' C17 162(2) . . . . ?
C12' C11' O4' C10' -103.5(13) . . . . ?
C14' C13' S1' N1' -51.2(5) . . . . ?
C14' C13' S1' O2' -164.9(4) . . . . ?
C15' C13' S1' N1' -168.1(4) . . . . ?
C15' C13' S1' O2' 78.2(5) . . . . ?
C16' C13' S1' N1' 74.0(5) . . . . ?
C16' C13' S1' O2' -39.7(6) . . . . ?
C18 C17 O4' C10' -169(3) . . . . ?
N1' C8' C9' C10' -55.3(5) . . . . ?
O1' C7' N1' C8' -179.1(5) . . . . ?
O1' C7' N1' S1' -2.7(7) . . . . ?
O3' C10' O4' C11' 11.5(10) . . . . ?
O3' C10' O4' C17 -17(2) . . . . ?
